data_7224451
loop_
_publ_author_name
'Nawrot, I.'
'Machura, B.'
'Kruszynski, R.'

_publ_section_title
;
 Exploration of Cd(ii)/pseudohalide/di-2-pyridyl ketone chemistry --
 rational synthesis, structural analysis and photoluminescence
;
_journal_issue 15
_journal_name_full CrystEngComm
_journal_page_first 2650
_journal_paper_doi 10.1039/C6CE00112B
_journal_volume 18
_journal_year 2016
_chemical_formula_moiety 'C52 H44 Cd4 N12 O12'
_chemical_formula_sum 'C52 H44 Cd4 N12 O12'
_chemical_formula_weight 1478.59
_chemical_name_systematic
; 
 ? 
;
_space_group_IT_number 142
_symmetry_cell_setting tetragonal
_symmetry_space_group_name_Hall '-I 4bd 2c'
_symmetry_space_group_name_H-M 'I 41/a c d :2'
_atom_sites_solution_hydrogens geom
_atom_sites_solution_primary direct
_atom_sites_solution_secondary difmap
_audit_creation_method SHELXL-97
_audit_update_record
;
2016-01-11 deposited with the CCDC.
2016-02-29 downloaded from the CCDC.
;
_cell_angle_alpha 90.00
_cell_angle_beta 90.00
_cell_angle_gamma 90.00
_cell_formula_units_Z 8
_cell_length_a 18.4690(7)
_cell_length_b 18.4690(7)
_cell_length_c 30.558(2)
_cell_measurement_reflns_used 2164
_cell_measurement_temperature 295.0
_cell_measurement_theta_max 26.4060
_cell_measurement_theta_min 3.7140
_cell_volume 10423.5(9)
_computing_cell_refinement 'CrysAlis RED v. 1.163 (UNIL IC & KUMA 2000)'
_computing_data_collection 'CrysAlis CCD v. 1.163 (UNIL IC & KUMA 2000)'
_computing_data_reduction 'CrysAlis RED v. 1.163 (UNIL IC & KUMA 2000)'
_computing_molecular_graphics
;XP in SHELXTL/PC (Sheldrick, 1990b)
 ORTEP-3 W v. 1.062 (Farrugia 1997)
;
_computing_publication_material
;SHELXL-97 (Sheldrick, 1997) and
 PLATON (Spek, 1990)
;
_computing_structure_refinement 'SHELXL-97 (Sheldrick, 1997)'
_computing_structure_solution 'SHELXS-97 (Sheldrick, 1990)'
_diffrn_ambient_temperature 295.0
_diffrn_measured_fraction_theta_full 0.997
_diffrn_measured_fraction_theta_max 0.997
_diffrn_measurement_device_type 'Xcalibur, Atlas, Gemini ultra'
_diffrn_radiation_monochromator graphite
_diffrn_radiation_source 'fine-focus sealed tube'
_diffrn_radiation_type MoK\a
_diffrn_radiation_wavelength 0.71073
_diffrn_reflns_av_R_equivalents 0.1223
_diffrn_reflns_av_sigmaI/netI 0.0673
_diffrn_reflns_limit_h_max 20
_diffrn_reflns_limit_h_min -19
_diffrn_reflns_limit_k_max 21
_diffrn_reflns_limit_k_min -22
_diffrn_reflns_limit_l_max 31
_diffrn_reflns_limit_l_min -36
_diffrn_reflns_number 13401
_diffrn_reflns_theta_full 25.05
_diffrn_reflns_theta_max 25.05
_diffrn_reflns_theta_min 3.46
_exptl_absorpt_coefficient_mu 1.686
_exptl_absorpt_correction_T_max 1.00000
_exptl_absorpt_correction_T_min 0.37536
_exptl_absorpt_correction_type empirical
_exptl_absorpt_process_details 'CrysAlis RED, (2005)'
_exptl_crystal_colour white
_exptl_crystal_density_diffrn 1.884
_exptl_crystal_density_method 'not measured'
_exptl_crystal_description prism
_exptl_crystal_F_000 5824
_exptl_crystal_size_max 0.1
_exptl_crystal_size_mid 0.06
_exptl_crystal_size_min 0.01
_refine_diff_density_max 1.395
_refine_diff_density_min -0.788
_refine_diff_density_rms 0.178
_refine_ls_extinction_method none
_refine_ls_goodness_of_fit_ref 0.994
_refine_ls_hydrogen_treatment constr
_refine_ls_matrix_type full
_refine_ls_number_parameters 182
_refine_ls_number_reflns 2299
_refine_ls_number_restraints 0
_refine_ls_restrained_S_all 0.994
_refine_ls_R_factor_all 0.0838
_refine_ls_R_factor_gt 0.0579
_refine_ls_shift/su_max 0.001
_refine_ls_shift/su_mean 0.000
_refine_ls_structure_factor_coef Fsqd
_refine_ls_weighting_details 'calc w=1/[\s^2^(Fo^2^)+(0.0814P)^2^+0.0000P] where P=(Fo^2^+2Fc^2^)/3'
_refine_ls_weighting_scheme calc
_refine_ls_wR_factor_gt 0.1339
_refine_ls_wR_factor_ref 0.1500
_reflns_number_gt 1659
_reflns_number_total 2299
_reflns_threshold_expression >2sigma(I)
_cod_data_source_file c6ce00112b2.cif
_cod_data_source_block cd129
_cod_depositor_comments
;
The following automatic conversions were performed:
'__exptl_absorpt_correction_type' tag replaced with
'_exptl_absorpt_correction_type' tag.

Automatic conversion script
Id: cif_correct_tags 4268 2015-11-12 08:31:59Z antanas 

 Adding full bibliography for 7224447--7224455.cif.
;
_cod_original_cell_volume 10423.4(9)
_cod_original_sg_symbol_H-M I41/acd
_cod_database_code 7224451

loop_
_symmetry_equiv_pos_as_xyz
'x, y, z'
'-y+1/4, x+3/4, z+1/4'
'-x, -y+1/2, z'
'y+1/4, -x+1/4, z+3/4'
'x, -y, -z+1/2'
'-x+1/2, y, -z'
'y+3/4, x+1/4, -z+1/4'
'-y+1/4, -x+1/4, -z+1/4'
'x+1/2, y+1/2, z+1/2'
'-y+3/4, x+5/4, z+3/4'
'-x+1/2, -y+1, z+1/2'
'y+3/4, -x+3/4, z+5/4'
'x+1/2, -y+1/2, -z+1'
'-x+1, y+1/2, -z+1/2'
'y+5/4, x+3/4, -z+3/4'
'-y+3/4, -x+3/4, -z+3/4'
'-x, -y, -z'
'y-1/4, -x-3/4, -z-1/4'
'x, y-1/2, -z'
'-y-1/4, x-1/4, -z-3/4'
'-x, y, z-1/2'
'x-1/2, -y, z'
'-y-3/4, -x-1/4, z-1/4'
'y-1/4, x-1/4, z-1/4'
'-x+1/2, -y+1/2, -z+1/2'
'y+1/4, -x-1/4, -z+1/4'
'x+1/2, y, -z+1/2'
'-y+1/4, x+1/4, -z-1/4'
'-x+1/2, y+1/2, z'
'x, -y+1/2, z+1/2'
'-y-1/4, -x+1/4, z+1/4'
'y+1/4, x+1/4, z+1/4'

loop_
_atom_site_label
_atom_site_type_symbol
_atom_site_fract_x
_atom_site_fract_y
_atom_site_fract_z
_atom_site_U_iso_or_equiv
_atom_site_adp_type
_atom_site_occupancy
_atom_site_symmetry_multiplicity
_atom_site_calc_flag
_atom_site_refinement_flags
C1 C 0.5979(5) 0.4684(5) 0.5493(3) 0.060(3) Uani 1 1 d .
H1 H 0.5565 0.4958 0.5440 0.072 Uiso 1 1 calc R
C2 C 0.6633(5) 0.5037(5) 0.5504(4) 0.069(3) Uani 1 1 d .
H2 H 0.6666 0.5530 0.5443 0.083 Uiso 1 1 calc R
C3 C 0.7233(5) 0.4642(4) 0.5608(3) 0.061(2) Uani 1 1 d .
H3 H 0.7680 0.4869 0.5642 0.073 Uiso 1 1 calc R
C4 C 0.7171(4) 0.3896(4) 0.5664(3) 0.0424(19) Uani 1 1 d .
H4 H 0.7576 0.3616 0.5727 0.051 Uiso 1 1 calc R
C5 C 0.6500(4) 0.3584(4) 0.5623(2) 0.0358(17) Uani 1 1 d .
C6 C 0.6360(4) 0.2776(4) 0.5642(2) 0.0309(16) Uani 1 1 d .
C7 C 0.3860(4) 0.2512(4) 0.5186(3) 0.0390(19) Uani 1 1 d .
C8 C 0.3564(4) 0.2237(5) 0.4806(2) 0.0440(19) Uani 1 1 d .
H8 H 0.3219 0.1870 0.4816 0.053 Uiso 1 1 calc R
C9 C 0.3787(5) 0.2514(5) 0.4415(3) 0.053(2) Uani 1 1 d .
H9 H 0.3606 0.2327 0.4155 0.064 Uiso 1 1 calc R
C10 C 0.4274(5) 0.3063(5) 0.4406(3) 0.051(2) Uani 1 1 d .
H10 H 0.4418 0.3265 0.4141 0.061 Uiso 1 1 calc R
C11 C 0.4548(5) 0.3316(4) 0.4790(3) 0.0449(19) Uani 1 1 d .
H11 H 0.4887 0.3688 0.4783 0.054 Uiso 1 1 calc R
C12 C 0.7090(5) 0.1700(4) 0.5776(3) 0.055(2) Uani 1 1 d .
H12A H 0.7073 0.1512 0.5484 0.082 Uiso 1 1 calc R
H12B H 0.6691 0.1509 0.5942 0.082 Uiso 1 1 calc R
H12C H 0.7537 0.1560 0.5912 0.082 Uiso 1 1 calc R
C99 C 0.4250(5) 0.5106(5) 0.5798(3) 0.053(2) Uani 1 1 d .
N1 N 0.5900(3) 0.3977(3) 0.5551(2) 0.0470(18) Uani 1 1 d .
N2 N 0.4345(3) 0.3044(3) 0.51737(19) 0.0352(14) Uani 1 1 d .
N99 N 0.4230(4) 0.4505(4) 0.5750(2) 0.0558(19) Uani 1 1 d .
O1 O 0.5831(3) 0.2612(2) 0.59421(17) 0.0332(12) Uani 1 1 d .
O2 O 0.7042(3) 0.2467(2) 0.57636(16) 0.0397(12) Uani 1 1 d .
O99 O 0.4279(6) 0.5748(4) 0.5852(3) 0.126(4) Uani 1 1 d .
Cd1 Cd 0.48187(3) 0.34742(3) 0.582855(18) 0.0324(3) Uani 1 1 d .

loop_
_atom_site_aniso_label
_atom_site_aniso_U_11
_atom_site_aniso_U_22
_atom_site_aniso_U_33
_atom_site_aniso_U_23
_atom_site_aniso_U_13
_atom_site_aniso_U_12
C1 0.045(5) 0.041(5) 0.094(7) 0.002(5) 0.012(5) -0.001(4)
C2 0.060(6) 0.029(4) 0.118(9) 0.005(5) 0.014(6) -0.006(4)
C3 0.040(5) 0.039(5) 0.104(7) -0.005(5) 0.009(5) -0.013(4)
C4 0.033(4) 0.033(4) 0.061(5) -0.006(4) 0.008(4) 0.001(3)
C5 0.036(4) 0.029(4) 0.042(4) 0.003(3) 0.014(4) -0.008(3)
C6 0.025(4) 0.032(4) 0.035(4) -0.008(3) 0.003(3) -0.001(3)
C7 0.035(4) 0.027(4) 0.055(5) -0.003(4) -0.016(4) 0.000(3)
C8 0.041(5) 0.059(5) 0.032(4) 0.004(4) -0.005(4) -0.003(4)
C9 0.059(5) 0.069(6) 0.032(5) -0.007(4) -0.013(4) -0.004(5)
C10 0.057(5) 0.052(5) 0.043(5) 0.007(4) -0.004(4) 0.003(4)
C11 0.051(5) 0.041(5) 0.043(5) 0.008(4) 0.001(4) -0.001(4)
C12 0.045(5) 0.040(5) 0.079(6) 0.004(4) -0.006(5) 0.015(4)
C99 0.058(5) 0.039(6) 0.064(6) 0.010(4) 0.020(4) -0.004(4)
N1 0.034(4) 0.028(3) 0.079(5) 0.006(3) 0.000(3) -0.005(3)
N2 0.035(3) 0.031(3) 0.039(3) 0.004(3) -0.007(3) -0.003(3)
N99 0.057(5) 0.032(4) 0.078(5) 0.006(4) -0.012(4) 0.005(3)
O1 0.032(3) 0.030(3) 0.037(3) -0.003(2) 0.007(2) -0.004(2)
O2 0.029(3) 0.034(3) 0.056(3) -0.004(2) 0.001(2) 0.002(2)
O99 0.169(9) 0.038(4) 0.172(10) -0.006(5) 0.053(8) -0.005(5)
Cd1 0.0317(4) 0.0270(4) 0.0386(4) 0.0011(2) -0.0023(2) -0.0023(2)

loop_
_atom_type_symbol
_atom_type_description
_atom_type_scat_dispersion_real
_atom_type_scat_dispersion_imag
_atom_type_scat_source
C C 0.0033 0.0016 'International Tables Vol C Tables 4.2.6.8 and 6.1.1.4'
H H 0.0000 0.0000 'International Tables Vol C Tables 4.2.6.8 and 6.1.1.4'
N N 0.0061 0.0033 'International Tables Vol C Tables 4.2.6.8 and 6.1.1.4'
O O 0.0106 0.0060 'International Tables Vol C Tables 4.2.6.8 and 6.1.1.4'
Cd Cd -0.8075 1.2024 'International Tables Vol C Tables 4.2.6.8 and 6.1.1.4'

loop_
_geom_angle_atom_site_label_1
_geom_angle_atom_site_label_2
_geom_angle_atom_site_label_3
_geom_angle
_geom_angle_site_symmetry_1
_geom_angle_site_symmetry_3
N1 C1 C2 124.1(8) . .
N1 C1 H1 117.9 . .
C2 C1 H1 117.9 . .
C3 C2 C1 117.8(8) . .
C3 C2 H2 121.1 . .
C1 C2 H2 121.1 . .
C2 C3 C4 119.4(8) . .
C2 C3 H3 120.3 . .
C4 C3 H3 120.3 . .
C5 C4 C3 118.7(7) . .
C5 C4 H4 120.7 . .
C3 C4 H4 120.7 . .
N1 C5 C4 122.2(7) . .
N1 C5 C6 113.4(6) . .
C4 C5 C6 124.4(7) . .
O1 C6 O2 111.2(6) . .
O1 C6 C5 111.3(5) . .
O2 C6 C5 104.6(6) . .
O1 C6 C7 109.8(6) . 3_655
O2 C6 C7 109.2(5) . 3_655
C5 C6 C7 110.5(6) . 3_655
N2 C7 C8 121.1(8) . .
N2 C7 C6 117.2(7) . 3_655
C8 C7 C6 121.8(6) . 3_655
C9 C8 C7 118.5(8) . .
C9 C8 H8 120.7 . .
C7 C8 H8 120.7 . .
C10 C9 C8 120.0(8) . .
C10 C9 H9 120.0 . .
C8 C9 H9 120.0 . .
C9 C10 C11 119.1(8) . .
C9 C10 H10 120.5 . .
C11 C10 H10 120.5 . .
N2 C11 C10 121.8(8) . .
N2 C11 H11 119.1 . .
C10 C11 H11 119.1 . .
O2 C12 H12A 109.5 . .
O2 C12 H12B 109.5 . .
H12A C12 H12B 109.5 . .
O2 C12 H12C 109.5 . .
H12A C12 H12C 109.5 . .
H12B C12 H12C 109.5 . .
N99 C99 O99 179.3(14) . .
C1 N1 C5 117.6(7) . .
C1 N1 Cd1 121.9(5) . .
C5 N1 Cd1 115.3(5) . .
C11 N2 C7 119.5(7) . .
C11 N2 Cd1 121.6(5) . .
C7 N2 Cd1 118.8(5) . .
C99 N99 Cd1 145.5(8) . .
C6 O1 Cd1 124.5(4) . 26_566
C6 O1 Cd1 116.8(4) . 3_655
Cd1 O1 Cd1 104.69(19) 26_566 3_655
C6 O1 Cd1 107.5(4) . .
Cd1 O1 Cd1 100.98(19) 26_566 .
Cd1 O1 Cd1 98.12(17) 3_655 .
C12 O2 C6 117.4(6) . .
N99 Cd1 O1 103.7(2) . 20_657
N99 Cd1 N2 90.9(2) . .
O1 Cd1 N2 146.63(19) 20_657 .
N99 Cd1 N1 92.2(3) . .
O1 Cd1 N1 110.7(2) 20_657 .
N2 Cd1 N1 98.3(2) . .
N99 Cd1 O1 119.9(2) . 3_655
O1 Cd1 O1 77.52(19) 20_657 3_655
N2 Cd1 O1 69.21(19) . 3_655
N1 Cd1 O1 144.73(19) . 3_655
N99 Cd1 O1 160.2(2) . .
O1 Cd1 O1 75.11(18) 20_657 .
N2 Cd1 O1 100.65(19) . .
N1 Cd1 O1 70.40(19) . .
O1 Cd1 O1 79.50(18) 3_655 .

loop_
_geom_bond_atom_site_label_1
_geom_bond_atom_site_label_2
_geom_bond_distance
_geom_bond_site_symmetry_2
C1 N1 1.326(10) .
C1 C2 1.373(12) .
C1 H1 0.9300 .
C2 C3 1.365(12) .
C2 H2 0.9300 .
C3 C4 1.393(11) .
C3 H3 0.9300 .
C4 C5 1.372(10) .
C4 H4 0.9300 .
C5 N1 1.343(10) .
C5 C6 1.514(10) .
C6 O1 1.375(9) .
C6 O2 1.432(8) .
C6 C7 1.545(11) 3_655
C7 N2 1.330(9) .
C7 C8 1.380(11) .
C7 C6 1.545(11) 3_655
C8 C9 1.365(11) .
C8 H8 0.9300 .
C9 C10 1.355(12) .
C9 H9 0.9300 .
C10 C11 1.360(11) .
C10 H10 0.9300 .
C11 N2 1.330(9) .
C11 H11 0.9300 .
C12 O2 1.421(9) .
C12 H12A 0.9600 .
C12 H12B 0.9600 .
C12 H12C 0.9600 .
C99 N99 1.120(11) .
C99 O99 1.200(11) .
N1 Cd1 2.360(6) .
N2 Cd1 2.324(6) .
N99 Cd1 2.205(7) .
O1 Cd1 2.248(5) 26_566
O1 Cd1 2.363(5) 3_655
O1 Cd1 2.481(5) .
Cd1 O1 2.248(5) 20_657
Cd1 O1 2.363(5) 3_655
